data_7124842
loop_
_publ_author_name
'Li, Meiqi'
'Zhang, Qi'
'Wang, Jian-Rong'
'Mei, Xuefeng'

_publ_section_title
;
 Mechanochromism triggered fluorescent color switching among polymorphs of
 a natural fluorescence pigment.
;
_journal_issue 75
_journal_name_full 'Chemical communications (Cambridge, England)'
_journal_page_first 11288
_journal_page_last 11291
_journal_paper_doi 10.1039/c6cc04958c
_journal_volume 52
_journal_year 2016
_chemical_formula_moiety 'C15 H10 O5'
_chemical_formula_sum 'C15 H10 O5'
_chemical_formula_weight 270.23
_space_group_crystal_system monoclinic
_space_group_IT_number 14
_space_group_name_Hall '-P 2yn'
_space_group_name_H-M_alt 'P 1 21/n 1'
_atom_sites_solution_hydrogens mixed
_audit_creation_date 2016-08-15
_audit_creation_method
;
Olex2 1.2-beta
(compiled 2016.07.26 svn.r3321 for OlexSys, GUI svn.r5206)
;
_audit_update_record
;
2016-08-15 deposited with the CCDC.
2016-08-22 downloaded from the CCDC.
;
_cell_angle_alpha 90
_cell_angle_beta 95.544(3)
_cell_angle_gamma 90
_cell_formula_units_Z 4
_cell_length_a 16.6384(6)
_cell_length_b 3.6887(2)
_cell_length_c 19.4060(7)
_cell_measurement_reflns_used 2177
_cell_measurement_temperature 100
_cell_measurement_theta_max 24.37
_cell_measurement_theta_min 2.46
_cell_volume 1185.45(9)
_computing_cell_refinement 'SAINT v7.68A (Bruker, 2009)'
_computing_data_collection 'SMART (Bruker, 2009)'
_computing_data_reduction 'SAINT v7.68A (Bruker, 2009)'
_computing_molecular_graphics 'Olex2 (Dolomanov et al., 2009)'
_computing_publication_material 'Olex2 (Dolomanov et al., 2009)'
_computing_structure_refinement 'ShelXL (Sheldrick, 2015)'
_diffrn_ambient_temperature 100.0
_diffrn_measured_fraction_theta_full 0.999
_diffrn_measured_fraction_theta_max 0.999
_diffrn_measurement_device_type 'Bruker APEX-II CCD'
_diffrn_measurement_method '\f and \w scans'
_diffrn_radiation_monochromator graphite
_diffrn_radiation_type MoK\a
_diffrn_radiation_wavelength 0.71073
_diffrn_reflns_av_R_equivalents 0.0415
_diffrn_reflns_av_unetI/netI 0.0307
_diffrn_reflns_Laue_measured_fraction_full 0.999
_diffrn_reflns_Laue_measured_fraction_max 0.999
_diffrn_reflns_limit_h_max 19
_diffrn_reflns_limit_h_min -19
_diffrn_reflns_limit_k_max 4
_diffrn_reflns_limit_k_min -4
_diffrn_reflns_limit_l_max 22
_diffrn_reflns_limit_l_min -22
_diffrn_reflns_number 12962
_diffrn_reflns_point_group_measured_fraction_full 0.999
_diffrn_reflns_point_group_measured_fraction_max 0.999
_diffrn_reflns_theta_full 24.397
_diffrn_reflns_theta_max 24.397
_diffrn_reflns_theta_min 1.540
_diffrn_standards_number 0
_exptl_absorpt_coefficient_mu 0.115
_exptl_absorpt_correction_T_max 0.7451
_exptl_absorpt_correction_T_min 0.6501
_exptl_absorpt_correction_type multi-scan
_exptl_absorpt_process_details
;
SADABS-2008/1 (Bruker,2008) was used for absorption correction.
wR2(int) was 0.0896 before and 0.0532 after correction.
The Ratio of minimum to maximum transmission is 0.8725.
The \l/2 correction factor is 0.0015.
;
_exptl_crystal_colour orange
_exptl_crystal_colour_primary orange
_exptl_crystal_density_diffrn 1.514
_exptl_crystal_description needle
_exptl_crystal_F_000 560
_exptl_crystal_size_max 0.41
_exptl_crystal_size_mid 0.14
_exptl_crystal_size_min 0.04
_refine_diff_density_max 0.429
_refine_diff_density_min -0.389
_refine_diff_density_rms 0.063
_refine_ls_extinction_method none
_refine_ls_goodness_of_fit_ref 1.032
_refine_ls_hydrogen_treatment mixed
_refine_ls_matrix_type full
_refine_ls_number_parameters 186
_refine_ls_number_reflns 1949
_refine_ls_number_restraints 45
_refine_ls_restrained_S_all 1.072
_refine_ls_R_factor_all 0.1011
_refine_ls_R_factor_gt 0.0682
_refine_ls_shift/su_max 0.000
_refine_ls_shift/su_mean 0.000
_refine_ls_structure_factor_coef Fsqd
_refine_ls_weighting_details 'w=1/[\s^2^(Fo^2^)+(0.1005P)^2^+2.0877P] where P=(Fo^2^+2Fc^2^)/3'
_refine_ls_weighting_scheme calc
_refine_ls_wR_factor_gt 0.1839
_refine_ls_wR_factor_ref 0.2158
_reflns_Friedel_coverage 0.000
_reflns_number_gt 1317
_reflns_number_total 1949
_reflns_threshold_expression 'I > 2\s(I)'
_cod_data_source_file c6cc04958c2.cif
_cod_data_source_block mo_2015505_0m_sq_s
_cod_database_code 7124842
_shelx_space_group_comment
;
The symmetry employed for this shelxl refinement is uniquely defined
by the following loop, which should always be used as a source of
symmetry information in preference to the above space-group names.
They are only intended as comments.
;
_olex2_refinement_description
;
1. Fixed Uiso
 At 1.2 times of:
  All C(H) groups, H4 of O4
 At 1.5 times of:
  All C(H,H,H) groups, H3 of O3, H5 of O5
2. Rigid bond restraints
 O4, C9
 with sigma for 1-2 distances of 0.002 and sigma for 1-3 distances of 0.002
 C13, C14
 with sigma for 1-2 distances of 0.002 and sigma for 1-3 distances of 0.002
 C2, C7
 with sigma for 1-2 distances of 0.005 and sigma for 1-3 distances of 0.005
3. Uiso/Uaniso restraints and constraints
C2 \\sim C7: within 2A with sigma of 0.002 and sigma for terminal atoms of 0.004
Uanis(O4) \\sim Ueq, Uanis(C9) \\sim Ueq, Uanis(C2) \\sim Ueq, Uanis(C7) \\sim
Ueq, Uanis(C13) \\sim Ueq, Uanis(C12) \\sim Ueq: with sigma of 0.005 and sigma
for terminal atoms of 0.01
4.a Aromatic/amide H refined with riding coordinates:
 C8(H8), C10(H10), C14(H14), C12(H12)
4.b Tetrahedral OH refined with riding coordinates:
 O4(H4)
4.c Idealised Me refined as rotating group:
 C15(H15A,H15B,H15C)
4.d Idealised tetrahedral OH refined as rotating group:
 O3(H3)
;
_shelx_shelxl_version_number 2014/7
_olex2_submission_special_instructions 'No special instructions were received'

loop_
_space_group_symop_operation_xyz
'x, y, z'
'-x+1/2, y+1/2, -z+1/2'
'-x, -y, -z'
'x-1/2, -y-1/2, z-1/2'

loop_
_atom_site_label
_atom_site_type_symbol
_atom_site_fract_x
_atom_site_fract_y
_atom_site_fract_z
_atom_site_U_iso_or_equiv
_atom_site_adp_type
_atom_site_occupancy
_atom_site_site_symmetry_order
_atom_site_calc_flag
_atom_site_refinement_flags_posn
_atom_site_refinement_flags_adp
_atom_site_disorder_assembly
_atom_site_disorder_group
O3 O 0.12381(17) 0.2432(8) 0.24522(12) 0.0482(8) Uani 1 1 d . . A 1
H3 H 0.1728 0.1911 0.2542 0.072 Uiso 1 1 calc GR . A 1
O4 O -0.10002(17) 0.7489(9) 0.34458(17) 0.0667(10) Uani 1 1 d . U A 1
H4 H -0.1078 0.9032 0.3751 0.080 Uiso 1 1 calc R . A 1
O2 O 0.12684(16) 0.8336(7) 0.53385(13) 0.0460(8) Uani 1 1 d . . A 1
O5 O 0.39690(17) 0.1318(8) 0.39776(17) 0.0542(8) Uani 1 1 d . . A 1
H5 H 0.362(3) 0.126(16) 0.358(3) 0.081 Uiso 1 1 d R . B 1
O1 O 0.26042(15) 0.2050(7) 0.32124(12) 0.0441(7) Uani 1 1 d . . A 1
C8 C 0.0147(2) 0.4945(11) 0.29577(19) 0.0445(10) Uani 1 1 d . . A 1
H8 H -0.0175 0.4615 0.2531 0.053 Uiso 1 1 calc R . A 1
C9 C -0.0190(2) 0.6441(10) 0.3515(2) 0.0433(10) Uani 1 1 d . U A 1
C10 C 0.0277(2) 0.6949(10) 0.41393(19) 0.0373(9) Uani 1 1 d . . A 1
H10 H 0.0041 0.7956 0.4523 0.045 Uiso 1 1 calc R . A 1
C3 C 0.1079(2) 0.6006(9) 0.42060(17) 0.0317(8) Uani 1 1 d . . A 1
C4 C 0.1566(2) 0.6696(9) 0.48710(17) 0.0347(9) Uani 1 1 d . . A 1
C5 C 0.2413(2) 0.5442(9) 0.49561(18) 0.0360(9) Uani 1 1 d . . A 1
C14 C 0.2857(2) 0.5818(11) 0.55879(19) 0.0444(9) Uani 1 1 d . U A 1
H14 H 0.2615 0.6852 0.5966 0.053 Uiso 1 1 calc R . A 1
C13 C 0.3666(3) 0.4682(12) 0.5678(2) 0.0550(11) Uani 1 1 d . U A 1
C15 C 0.4116(3) 0.5191(14) 0.6351(2) 0.0692(14) Uani 1 1 d . . A 1
H15A H 0.4636 0.3939 0.6360 0.104 Uiso 1 1 calc GR . A 1
H15B H 0.3807 0.4193 0.6712 0.104 Uiso 1 1 calc GR . A 1
H15C H 0.4208 0.7785 0.6434 0.104 Uiso 1 1 calc GR . A 1
C7 C 0.0954(2) 0.3917(10) 0.30183(17) 0.0367(8) Uani 1 1 d . U A 1
C2 C 0.1442(2) 0.4448(9) 0.36440(16) 0.0327(7) Uani 1 1 d . U A 1
C6 C 0.2759(2) 0.3884(9) 0.43828(18) 0.0352(9) Uani 1 1 d . . A 1
C11 C 0.3573(2) 0.2799(10) 0.4485(2) 0.0441(10) Uani 1 1 d . . A 1
C12 C 0.4007(3) 0.3207(11) 0.5122(2) 0.0510(11) Uani 1 1 d . U A 1
H12 H 0.4556 0.2453 0.5179 0.061 Uiso 1 1 calc R . A 1
C1 C 0.2289(2) 0.3421(9) 0.37215(18) 0.0344(9) Uani 1 1 d . . A 1

loop_
_atom_site_aniso_label
_atom_site_aniso_U_11
_atom_site_aniso_U_22
_atom_site_aniso_U_33
_atom_site_aniso_U_23
_atom_site_aniso_U_13
_atom_site_aniso_U_12
O3 0.0758(19) 0.0362(16) 0.0364(14) -0.0023(12) 0.0254(13) -0.0122(15)
O4 0.0584(16) 0.054(2) 0.091(2) 0.0144(18) 0.0250(16) 0.0103(15)
O2 0.0660(17) 0.0329(16) 0.0440(14) -0.0088(12) 0.0299(12) -0.0072(13)
O5 0.0517(17) 0.0383(18) 0.077(2) 0.0067(16) 0.0317(14) 0.0069(14)
O1 0.0646(17) 0.0253(14) 0.0484(15) -0.0015(12) 0.0364(13) 0.0008(13)
C8 0.060(2) 0.030(2) 0.043(2) 0.0101(18) 0.0041(17) -0.0133(19)
C9 0.0474(17) 0.027(2) 0.058(2) 0.0128(17) 0.0194(17) -0.0017(16)
C10 0.048(2) 0.020(2) 0.048(2) 0.0042(16) 0.0245(17) -0.0019(16)
C3 0.044(2) 0.0138(17) 0.0405(19) 0.0032(15) 0.0211(15) -0.0021(15)
C4 0.056(2) 0.0146(18) 0.0368(19) 0.0022(15) 0.0201(17) -0.0057(16)
C5 0.050(2) 0.0147(18) 0.046(2) 0.0039(16) 0.0180(16) -0.0040(16)
C14 0.068(2) 0.025(2) 0.041(2) 0.0019(17) 0.0097(18) -0.0080(18)
C13 0.0650(19) 0.033(2) 0.065(2) 0.012(2) -0.003(2) -0.0089(19)
C15 0.107(4) 0.043(3) 0.052(3) 0.004(2) -0.017(2) 0.006(3)
C7 0.0532(17) 0.0216(15) 0.0381(15) 0.0042(13) 0.0193(13) -0.0062(14)
C2 0.0479(17) 0.0184(15) 0.0346(14) 0.0039(13) 0.0192(12) -0.0047(13)
C6 0.047(2) 0.0168(18) 0.045(2) 0.0054(16) 0.0178(16) -0.0028(16)
C11 0.052(2) 0.019(2) 0.064(3) 0.0098(18) 0.023(2) -0.0027(17)
C12 0.051(2) 0.033(2) 0.069(2) 0.009(2) 0.0096(19) -0.0013(18)
C1 0.050(2) 0.0123(18) 0.046(2) 0.0035(15) 0.0265(16) -0.0022(15)

loop_
_atom_type_symbol
_atom_type_description
_atom_type_scat_dispersion_real
_atom_type_scat_dispersion_imag
_atom_type_scat_source
C C 0.0033 0.0016 'International Tables Vol C Tables 4.2.6.8 and 6.1.1.4'
H H 0.0000 0.0000 'International Tables Vol C Tables 4.2.6.8 and 6.1.1.4'
O O 0.0106 0.0060 'International Tables Vol C Tables 4.2.6.8 and 6.1.1.4'

loop_
_geom_angle_atom_site_label_1
_geom_angle_atom_site_label_2
_geom_angle_atom_site_label_3
_geom_angle
C7 O3 H3 109.5
C9 O4 H4 109.5
C11 O5 H5 107(3)
C9 C8 H8 119.8
C9 C8 C7 120.3(4)
C7 C8 H8 119.8
C8 C9 O4 119.8(4)
C8 C9 C10 120.2(3)
C10 C9 O4 120.0(3)
C9 C10 H10 119.8
C3 C10 C9 120.4(3)
C3 C10 H10 119.8
C10 C3 C4 119.0(3)
C10 C3 C2 120.8(3)
C2 C3 C4 120.2(3)
O2 C4 C3 120.1(3)
O2 C4 C5 121.2(3)
C5 C4 C3 118.7(3)
C14 C5 C4 119.5(3)
C14 C5 C6 121.0(3)
C6 C5 C4 119.5(3)
C5 C14 H14 119.8
C5 C14 C13 120.4(4)
C13 C14 H14 119.8
C14 C13 C15 118.5(4)
C12 C13 C14 118.9(4)
C12 C13 C15 122.6(4)
C13 C15 H15A 109.5
C13 C15 H15B 109.5
C13 C15 H15C 109.5
H15A C15 H15B 109.5
H15A C15 H15C 109.5
H15B C15 H15C 109.5
O3 C7 C8 116.9(3)
O3 C7 C2 122.6(3)
C8 C7 C2 120.5(3)
C3 C2 C1 120.4(3)
C7 C2 C3 117.8(3)
C7 C2 C1 121.8(3)
C5 C6 C1 121.2(3)
C11 C6 C5 117.4(3)
C11 C6 C1 121.4(3)
O5 C11 C6 122.8(4)
O5 C11 C12 116.5(4)
C12 C11 C6 120.6(4)
C13 C12 H12 119.2
C11 C12 C13 121.6(4)
C11 C12 H12 119.2
O1 C1 C2 119.5(3)
O1 C1 C6 120.7(3)
C6 C1 C2 119.8(3)

loop_
_geom_bond_atom_site_label_1
_geom_bond_atom_site_label_2
_geom_bond_distance
O3 H3 0.8400
O3 C7 1.353(4)
O4 H4 0.8400
O4 C9 1.397(5)
O2 C4 1.233(4)
O5 H5 0.92(5)
O5 C11 1.352(4)
O1 C1 1.268(4)
C8 H8 0.9500
C8 C9 1.380(5)
C8 C7 1.389(5)
C9 C10 1.387(5)
C10 H10 0.9500
C10 C3 1.372(5)
C3 C4 1.478(5)
C3 C2 1.418(4)
C4 C5 1.478(5)
C5 C14 1.376(5)
C5 C6 1.422(5)
C14 H14 0.9500
C14 C13 1.404(6)
C13 C15 1.453(6)
C13 C12 1.379(6)
C15 H15A 0.9800
C15 H15B 0.9800
C15 H15C 0.9800
C7 C2 1.408(5)
C2 C1 1.453(5)
C6 C11 1.408(5)
C6 C1 1.447(5)
C11 C12 1.378(6)
C12 H12 0.9500

loop_
_geom_torsion_atom_site_label_1
_geom_torsion_atom_site_label_2
_geom_torsion_atom_site_label_3
_geom_torsion_atom_site_label_4
_geom_torsion
O3 C7 C2 C3 -179.6(3)
O3 C7 C2 C1 -0.1(5)
O4 C9 C10 C3 -178.4(3)
O2 C4 C5 C14 5.9(5)
O2 C4 C5 C6 -173.8(3)
O5 C11 C12 C13 -179.9(4)
C8 C9 C10 C3 0.7(5)
C8 C7 C2 C3 0.9(5)
C8 C7 C2 C1 -179.6(3)
C9 C8 C7 O3 179.3(3)
C9 C8 C7 C2 -1.1(5)
C9 C10 C3 C4 178.0(3)
C9 C10 C3 C2 -1.0(5)
C10 C3 C4 O2 -5.3(5)
C10 C3 C4 C5 175.7(3)
C10 C3 C2 C7 0.2(5)
C10 C3 C2 C1 -179.3(3)
C3 C4 C5 C14 -175.2(3)
C3 C4 C5 C6 5.2(5)
C3 C2 C1 O1 -179.6(3)
C3 C2 C1 C6 2.0(5)
C4 C3 C2 C7 -178.8(3)
C4 C3 C2 C1 1.7(5)
C4 C5 C14 C13 -179.3(3)
C4 C5 C6 C11 178.7(3)
C4 C5 C6 C1 -1.6(5)
C5 C14 C13 C15 178.9(4)
C5 C14 C13 C12 0.4(6)
C5 C6 C11 O5 -179.4(3)
C5 C6 C11 C12 0.8(5)
C5 C6 C1 O1 179.6(3)
C5 C6 C1 C2 -2.1(5)
C14 C5 C6 C11 -0.9(5)
C14 C5 C6 C1 178.8(3)
C14 C13 C12 C11 -0.5(6)
C15 C13 C12 C11 -179.0(4)
C7 C8 C9 O4 179.5(3)
C7 C8 C9 C10 0.4(6)
C7 C2 C1 O1 0.9(5)
C7 C2 C1 C6 -177.5(3)
C2 C3 C4 O2 173.7(3)
C2 C3 C4 C5 -5.3(5)
C6 C5 C14 C13 0.4(6)
C6 C11 C12 C13 -0.1(6)
C11 C6 C1 O1 -0.7(5)
C11 C6 C1 C2 177.7(3)
C1 C6 C11 O5 0.9(5)
C1 C6 C11 C12 -178.9(3)
